data_4505346
loop_
_publ_author_name
'Draper, Neil D.'
'Batchelor, Raymond J.'
'Leznoff, Daniel B.'

_publ_section_title
;
 Tuning the Structures of Mercury Cyanide-Based Coordination Polymers with
 Transition Metal Cations
;
_journal_issue 3
_journal_name_full 'Crystal Growth &amp; Design'
_journal_page_first 621
_journal_paper_doi 10.1021/cg034248m
_journal_volume 4
_journal_year 2004
_chemical_compound_source
;
?
;
_chemical_formula_moiety 'C22 H16 Cl2 Hg N6 Ni'
_chemical_formula_sum 'C22 H16 Cl2 Hg N6 Ni'
_chemical_formula_weight 694.59
_space_group_IT_number 15
_symmetry_cell_setting monoclinic
_symmetry_space_group_name_Hall '-C 2yc'
_symmetry_space_group_name_H-M 'C 1 2/c 1'
_audit_creation_date 03-04-12
_audit_creation_method CRYSTALS_ver_12-03-99
_cell_angle_alpha 90
_cell_angle_beta 135.47(4)
_cell_angle_gamma 90
_cell_formula_units_Z 4
_cell_length_a 22.521(15)
_cell_length_b 8.887(7)
_cell_length_c 16.147(12)
_cell_measurement_reflns_used 0
_cell_measurement_temperature 293
_cell_measurement_theta_max 0
_cell_measurement_theta_min 0
_cell_volume 2266(3)
_computing_cell_refinement
; 
 SPARE 
;
_computing_data_collection
; 
 DATA COLLECTION 
;
_computing_data_reduction
; 
 SPARE 
;
_computing_molecular_graphics Ortep-3
_computing_publication_material CRYSTALS
_computing_structure_refinement CRYSTALS
_computing_structure_solution 'SIR 92'
_diffrn_ambient_temperature 293
_diffrn_measured_fraction_theta_max 0.960
_diffrn_measurement_device_type
; 
Rigaku RAPID RAXIS
;
_diffrn_measurement_method \w
_diffrn_radiation_monochromator graphite
_diffrn_radiation_type 'Cu K\a'
_diffrn_radiation_wavelength 1.54180
_diffrn_reflns_av_R_equivalents 0.00
_diffrn_reflns_limit_h_max 26
_diffrn_reflns_limit_h_min 0
_diffrn_reflns_limit_k_max 10
_diffrn_reflns_limit_k_min 0
_diffrn_reflns_limit_l_max 13
_diffrn_reflns_limit_l_min -19
_diffrn_reflns_number 7756
_diffrn_reflns_theta_max 68.23
_diffrn_reflns_theta_min 5.48
_diffrn_standards_decay_% 0.00
_diffrn_standards_interval_count 0
_diffrn_standards_interval_time 0
_diffrn_standards_number 0
_exptl_absorpt_coefficient_mu 15.369
_exptl_absorpt_correction_T_max 1.00
_exptl_absorpt_correction_T_min 0.2363
_exptl_absorpt_correction_type empirical
_exptl_crystal_colour ' pale green '
_exptl_crystal_density_diffrn 2.036
_exptl_crystal_description ' block '
_exptl_crystal_F_000 1301.647
_exptl_crystal_size_max 0.20
_exptl_crystal_size_mid 0.09
_exptl_crystal_size_min 0.06
_refine_diff_density_max 1.76
_refine_diff_density_min -1.84
_refine_ls_extinction_coef 7.3(13)
_refine_ls_extinction_method 'Larson 1970 Crystallographic Computing eq 22'
_refine_ls_goodness_of_fit_ref 1.3465
_refine_ls_number_parameters 148
_refine_ls_number_reflns 1489
_refine_ls_R_factor_gt 0.0473
_refine_ls_shift/su_max 0.000584
_refine_ls_structure_factor_coef F
_refine_ls_weighting_details
;
w = 1/(.240E-01*F +0.00 *\s^2^(F ) + 0.00 ) 
;
_refine_ls_weighting_scheme calc
_refine_ls_wR_factor_ref 0.0602
_reflns_limit_h_max 18
_reflns_limit_h_min -26
_reflns_limit_k_max 10
_reflns_limit_k_min 0
_reflns_limit_l_max 18
_reflns_limit_l_min 0
_reflns_number_gt 1489
_reflns_number_total 2110
_reflns_threshold_expression >2.20\s(I)
_cod_data_source_file cg034248msi20031205_091740.cif
_cod_data_source_block Ni(bipy)2_cif
_cod_depositor_comments
;
The following automatic conversions were performed:

'_symmetry_cell_setting' value 'monoclinic ' changed to 'monoclinic'
according to /home/saulius/struct/CIF-dictionaries/cif_core.dic
dictionary named 'cif_core.dic' version 2.4.1 from 2010-06-29.

Automatic conversion script
Id: cif_fix_values 1715 2011-07-08 13:25:40Z adriana 

2021-10-24
Formula fixed to be consistent with given Z
                 miguel
;
_cod_original_formula_weight 694.59
_cod_original_formula_moiety ' C11 H8 Cl1 Hg0.50 N3 Ni0.50 '
_cod_original_cell_volume 2266.1
_cod_original_sg_symbol_H-M 'C 1 2/c 1 '
_cod_original_formula_sum ' C11 H8 Cl1 Hg0.50 N3 Ni0.50 '
_cod_database_code 4505346

loop_
_symmetry_equiv_pos_as_xyz
x,y,z
-x,-y,-z
x+1/2,y+1/2,z
-x+1/2,-y+1/2,-z
-x,y,-z+1/2
x,-y,z+1/2
-x+1/2,y+1/2,-z+1/2
x+1/2,-y+1/2,z+1/2

loop_
_atom_site_label
_atom_site_type_symbol
_atom_site_fract_x
_atom_site_fract_y
_atom_site_fract_z
_atom_site_U_iso_or_equiv
_atom_site_occupancy
_atom_site_adp_type
HG1 HG 0.5000 -0.25086(9) 0.7500 0.0380 1.0000 Uani
NI1 NI 0.5000 0.1824(3) 0.7500 0.0275 1.0000 Uani
CL1 CL 0.41420(16) -0.0098(3) 0.7341(2) 0.0367 1.0000 Uani
N1 N 0.6157(9) -0.3046(19) 1.0224(11) 0.0831 1.0000 Uani
N2 N 0.5794(5) 0.3438(11) 0.7810(8) 0.0381 1.0000 Uani
N3 N 0.5897(5) 0.1978(11) 0.9319(7) 0.0331 1.0000 Uani
C1 C 0.5750(9) -0.2864(14) 0.9260(12) 0.0512 1.0000 Uani
C2 C 0.5715(7) 0.4165(15) 0.7004(11) 0.0445 1.0000 Uani
C3 C 0.6230(8) 0.5284(16) 0.7250(12) 0.0567 1.0000 Uani
C4 C 0.6901(8) 0.5701(15) 0.8432(12) 0.0507 1.0000 Uani
C5 C 0.7013(7) 0.4982(14) 0.9285(12) 0.0439 1.0000 Uani
C6 C 0.6455(6) 0.3820(12) 0.8961(9) 0.0344 1.0000 Uani
C7 C 0.6522(6) 0.2971(12) 0.9788(9) 0.0284 1.0000 Uani
C8 C 0.7191(7) 0.3139(17) 1.101(1) 0.0462 1.0000 Uani
C9 C 0.7194(8) 0.2274(16) 1.173(1) 0.0543 1.0000 Uani
C10 C 0.6551(7) 0.1278(15) 1.122(1) 0.0452 1.0000 Uani
C11 C 0.5918(7) 0.1130(14) 1.0023(9) 0.0401 1.0000 Uani
H2 H 0.5259(7) 0.3863(15) 0.6204(11) 0.055(13) 1.0000 Uiso
H3 H 0.6142(8) 0.5762(16) 0.6642(12) 0.060(13) 1.0000 Uiso
H4 H 0.7277(8) 0.6481(15) 0.8642(12) 0.058(13) 1.0000 Uiso
H5 H 0.7468(7) 0.5261(14) 1.0090(12) 0.050(13) 1.0000 Uiso
H8 H 0.7635(7) 0.3833(17) 1.134(1) 0.054(13) 1.0000 Uiso
H9 H 0.7643(8) 0.2361(16) 1.256(1) 0.054(13) 1.0000 Uiso
H10 H 0.6545(7) 0.0688(15) 1.170(1) 0.056(13) 1.0000 Uiso
H11 H 0.5478(7) 0.0420(14) 0.9681(9) 0.043(13) 1.0000 Uiso

loop_
_atom_site_aniso_label
_atom_site_aniso_U_11
_atom_site_aniso_U_22
_atom_site_aniso_U_33
_atom_site_aniso_U_23
_atom_site_aniso_U_13
_atom_site_aniso_U_12
Hg1 0.0352(4) 0.0347(4) 0.0289(4) 0.0000 0.0176(3) 0.0000
Ni1 0.0215(12) 0.0298(12) 0.0217(12) 0.0000 0.012(1) 0.0000
Cl1 0.0282(12) 0.0383(13) 0.0385(14) 0.0040(12) 0.0220(12) 0.001(1)
N1 0.081(9) 0.092(11) 0.035(7) 0.011(7) 0.027(7) 0.013(8)
N2 0.026(5) 0.042(6) 0.039(5) 0.005(4) 0.021(4) 0.004(4)
N3 0.029(5) 0.038(5) 0.022(4) 0.008(4) 0.015(4) 0.005(4)
C1 0.052(7) 0.043(9) 0.047(8) 0.001(6) 0.032(7) -0.000(5)
C2 0.031(6) 0.048(7) 0.045(7) 0.016(6) 0.024(6) 0.002(5)
C3 0.048(7) 0.058(9) 0.055(9) 0.021(7) 0.034(7) -0.001(6)
C4 0.043(7) 0.040(7) 0.072(9) -0.002(7) 0.042(7) -0.011(6)
C5 0.036(6) 0.039(6) 0.052(8) -0.009(6) 0.030(6) -0.007(5)
C6 0.018(5) 0.035(6) 0.041(6) 0.005(5) 0.018(5) 0.008(4)
C7 0.028(5) 0.025(5) 0.020(5) -0.000(4) 0.013(4) 0.005(4)
C8 0.039(6) 0.059(7) 0.031(6) -0.014(6) 0.022(5) -0.005(6)
C9 0.042(6) 0.081(11) 0.020(5) 0.002(6) 0.015(5) 0.026(7)
C10 0.046(7) 0.058(8) 0.038(7) 0.009(6) 0.032(6) 0.008(6)
C11 0.037(6) 0.045(7) 0.028(6) 0.006(5) 0.019(5) 0.007(5)

loop_
_atom_type_symbol
_atom_type_scat_dispersion_real
_atom_type_scat_dispersion_imag
_atom_type_scat_Cromer_Mann_a1
_atom_type_scat_Cromer_Mann_b1
_atom_type_scat_Cromer_Mann_a2
_atom_type_scat_Cromer_Mann_b2
_atom_type_scat_Cromer_Mann_a3
_atom_type_scat_Cromer_Mann_b3
_atom_type_scat_Cromer_Mann_a4
_atom_type_scat_Cromer_Mann_b4
_atom_type_scat_Cromer_Mann_c
_atom_type_scat_source
'Hg  ' -4.9900 7.6860 20.6809 0.5450 19.0417 8.4484 21.6575 1.5729 5.9676 38.3246 12.6089 International_Tables_Vol_IV_Table_2.2B
'Ni  ' -2.9560 0.5090 12.8376 3.8785 7.2920 0.2565 4.4438 12.1763 2.3800 66.3421 1.0341 International_Tables_Vol_IV_Table_2.2B
'Cl  ' 0.3639 0.7018 11.4604 0.0104 7.1964 1.1662 6.2556 18.5194 1.6455 47.7784 -9.5574 International_Tables_Vol_IV_Table_2.2B
'N   ' 0.0311 0.0180 12.2126 0.0057 3.1322 9.8933 2.0125 28.9975 1.1663 0.5826 -11.5290 International_Tables_Vol_IV_Table_2.2B
'C   ' 0.0181 0.0091 2.3100 20.8439 1.0200 10.2075 1.5886 0.5687 0.8650 51.6512 0.2156 International_Tables_Vol_IV_Table_2.2B
'H   ' 0.0000 0.0000 0.4930 10.5109 0.3229 26.1257 0.1402 3.1424 0.0408 57.7997 0.0030 International_Tables_Vol_IV_Table_2.2B

loop_
_geom_angle_atom_site_label_1
_geom_angle_site_symmetry_1
_geom_angle_atom_site_label_2
_geom_angle_atom_site_label_3
_geom_angle_site_symmetry_3
_geom_angle
_geom_angle_publ_flag
Cl1 . Hg1 Cl1 5_656 78.76(11) yes
Cl1 . Hg1 C1 . 94.5(4) yes
Cl1 5_656 Hg1 C1 . 99.2(4) yes
Cl1 . Hg1 C1 5_656 99.2(4) yes
Cl1 5_656 Hg1 C1 5_656 94.5(4) yes
C1 . Hg1 C1 5_656 162.2(7) yes
Cl1 . Ni1 Cl1 5_656 91.66(15) yes
Cl1 . Ni1 N2 . 174.3(3) yes
Cl1 5_656 Ni1 N2 . 88.7(3) yes
Cl1 . Ni1 N2 5_656 88.7(3) yes
Cl1 5_656 Ni1 N2 5_656 174.3(3) yes
N2 . Ni1 N2 5_656 91.5(5) yes
Cl1 . Ni1 N3 . 95.4(3) yes
Cl1 5_656 Ni1 N3 . 89.9(3) yes
N2 . Ni1 N3 . 78.9(4) yes
N2 5_656 Ni1 N3 . 95.7(4) yes
Cl1 . Ni1 N3 5_656 89.9(3) yes
Cl1 5_656 Ni1 N3 5_656 95.4(3) yes
N2 . Ni1 N3 5_656 95.7(4) yes
N2 5_656 Ni1 N3 5_656 78.9(4) yes
N3 . Ni1 N3 5_656 172.4(5) yes
Hg1 . Cl1 Ni1 . 94.79(9) yes
Ni1 . N2 C2 . 127.4(8) yes
Ni1 . N2 C6 . 115.0(7) yes
C2 . N2 C6 . 117.6(10) yes
Ni1 . N3 C7 . 114.5(6) yes
Ni1 . N3 C11 . 125.3(8) yes
C7 . N3 C11 . 120.2(9) yes
Hg1 . C1 N1 . 179.2(13) yes
N2 . C2 C3 . 125.0(12) yes
N2 . C2 H2 . 116.6(7) no
C3 . C2 H2 . 118.5(8) no
C2 . C3 C4 . 117.5(12) yes
C2 . C3 H3 . 121.3(8) no
C4 . C3 H3 . 121.2(7) no
C3 . C4 C5 . 119.7(11) yes
C3 . C4 H4 . 120.1(7) no
C5 . C4 H4 . 120.2(7) no
C4 . C5 C6 . 119.6(12) yes
C4 . C5 H5 . 120.0(7) no
C6 . C5 H5 . 120.4(7) no
N2 . C6 C5 . 120.6(10) yes
N2 . C6 C7 . 115.1(9) yes
C5 . C6 C7 . 124.2(10) yes
N3 . C7 C6 . 116.3(9) yes
N3 . C7 C8 . 120.6(10) yes
C6 . C7 C8 . 123.1(11) yes
C7 . C8 C9 . 118.5(12) yes
C7 . C8 H8 . 120.6(7) no
C9 . C8 H8 . 120.8(7) no
C8 . C9 C10 . 119.2(11) yes
C8 . C9 H9 . 120.4(7) no
C10 . C9 H9 . 120.3(7) no
C9 . C10 C11 . 120.3(11) yes
C9 . C10 H10 . 119.8(7) no
C11 . C10 H10 . 120.0(7) no
N3 . C11 C10 . 121.2(11) yes
N3 . C11 H11 . 119.3(6) no
C10 . C11 H11 . 119.5(7) no

loop_
_geom_bond_atom_site_label_1
_geom_bond_atom_site_label_2
_geom_bond_site_symmetry_2
_geom_bond_distance
_geom_bond_publ_flag
Hg1 Cl1 . 2.771(3) yes
Hg1 Cl1 5_656 2.771(3) yes
Hg1 C1 . 2.045(14) yes
Hg1 C1 5_656 2.045(14) yes
Ni1 Cl1 . 2.451(3) yes
Ni1 Cl1 5_656 2.451(3) yes
Ni1 N2 . 2.056(9) yes
Ni1 N2 5_656 2.056(9) yes
Ni1 N3 . 2.066(8) yes
Ni1 N3 5_656 2.066(8) yes
N1 C1 . 1.120(17) yes
N2 C2 . 1.348(14) yes
N2 C6 . 1.356(13) yes
N3 C7 . 1.346(14) yes
N3 C11 . 1.336(14) yes
C2 C3 . 1.354(17) yes
C2 H2 . 0.950 no
C3 C4 . 1.397(18) yes
C3 H3 . 0.950 no
C4 C5 . 1.368(18) yes
C4 H4 . 0.950 no
C5 C6 . 1.408(15) yes
C5 H5 . 0.950 no
C6 C7 . 1.445(15) yes
C7 C8 . 1.394(15) yes
C8 C9 . 1.39(2) yes
C8 H8 . 0.950 no
C9 C10 . 1.364(18) yes
C9 H9 . 0.950 no
C10 C11 . 1.362(15) yes
C10 H10 . 0.950 no
C11 H11 . 0.950 no
